data_7238662
loop_
_publ_author_name
'Anvar, Salma'
'Mohammadpoor-Baltork, Iraj'
'Tangestaninejad, Shahram'
'Moghadam, Majid'
'Mirkhani, Valiollah'
'Khosropour, Ahmad Reza'
'Kia, Reza'

_publ_section_title
;
 Efficient and environmentally-benign three-component synthesis of
 quinolines and bis-quinolines catalyzed by recyclable potassium
 dodecatungstocobaltate trihydrate under microwave irradiation
;
_journal_issue 23
_journal_name_full 'RSC Advances'
_journal_page_first 8713
_journal_paper_doi 10.1039/c2ra20639k
_journal_volume 2
_journal_year 2012
_chemical_formula_moiety 'C29 H18 Cl N'
_chemical_formula_sum 'C29 H18 Cl N'
_chemical_formula_weight 415.89
_chemical_name_common
;
2-(anthracen-10-yl)-6-chloro-4-phenylquinoline
;
_chemical_name_systematic
;
2-(Anthracen-10-yl)-6-chloro-4-phenylquinoline
;
_space_group_IT_number 14
_space_group_name_Hall '-P 2yn'
_space_group_name_H-M_alt 'P 1 21/n 1'
_symmetry_cell_setting monoclinic
_symmetry_space_group_name_Hall '-P 2yn'
_symmetry_space_group_name_H-M 'P 1 21/n 1'
_atom_sites_solution_hydrogens geom
_atom_sites_solution_primary direct
_atom_sites_solution_secondary difmap
_audit_creation_method SHELXL-97
_cell_angle_alpha 90.00
_cell_angle_beta 98.997(19)
_cell_angle_gamma 90.00
_cell_formula_units_Z 4
_cell_length_a 8.218(2)
_cell_length_b 12.994(3)
_cell_length_c 20.049(5)
_cell_measurement_reflns_used 3220
_cell_measurement_temperature 291(2)
_cell_measurement_theta_max 29.42
_cell_measurement_theta_min 2.45
_cell_volume 2114.6(9)
_computing_cell_refinement 'X-Area 1.52'
_computing_data_collection 'X-Area 1.52 (Stoe & Cie GmbH, 2009)'
_computing_data_reduction 'X-Area 1.52'
_computing_molecular_graphics SHELXTL
_computing_publication_material 'SHELXTL, PLATON (Spek, 2009)'
_computing_structure_refinement SHELXTL
_computing_structure_solution 'SHELXTL (Sheldrick, 2008)'
_diffrn_ambient_temperature 291(2)
_diffrn_detector_area_resol_mean '0.15 mm'
_diffrn_measured_fraction_theta_full 0.812
_diffrn_measured_fraction_theta_max 0.812
_diffrn_measurement_device_type 'STOE IPDS 2T Image Plate diffractometer'
_diffrn_measurement_method '\w scans'
_diffrn_radiation_monochromator graphite
_diffrn_radiation_source 'fine-focus sealed tube'
_diffrn_radiation_type MoK\a
_diffrn_radiation_wavelength 0.71073
_diffrn_reflns_av_R_equivalents 0.0632
_diffrn_reflns_av_sigmaI/netI 0.2722
_diffrn_reflns_limit_h_max 9
_diffrn_reflns_limit_h_min -8
_diffrn_reflns_limit_k_max 14
_diffrn_reflns_limit_k_min -15
_diffrn_reflns_limit_l_max 23
_diffrn_reflns_limit_l_min -23
_diffrn_reflns_number 6630
_diffrn_reflns_theta_full 25.00
_diffrn_reflns_theta_max 25.00
_diffrn_reflns_theta_min 1.87
_diffrn_standards_number 0
_exptl_absorpt_coefficient_mu 0.197
_exptl_absorpt_correction_T_max 1.000
_exptl_absorpt_correction_T_min 0.966
_exptl_absorpt_correction_type multi-scan
_exptl_absorpt_process_details 'MULABS (Blessing, 1995) in PLATON (Spek, 2009)'
_exptl_crystal_colour colourless
_exptl_crystal_density_diffrn 1.306
_exptl_crystal_density_method 'not measured'
_exptl_crystal_description plate
_exptl_crystal_F_000 864
_exptl_crystal_size_max 0.42
_exptl_crystal_size_mid 0.25
_exptl_crystal_size_min 0.11
_refine_diff_density_max 0.109
_refine_diff_density_min -0.178
_refine_diff_density_rms 0.030
_refine_ls_extinction_method none
_refine_ls_goodness_of_fit_ref 0.514
_refine_ls_hydrogen_treatment constr
_refine_ls_matrix_type full
_refine_ls_number_parameters 280
_refine_ls_number_reflns 3028
_refine_ls_number_restraints 0
_refine_ls_restrained_S_all 0.514
_refine_ls_R_factor_all 0.1389
_refine_ls_R_factor_gt 0.0338
_refine_ls_shift/su_max 0.000
_refine_ls_shift/su_mean 0.000
_refine_ls_structure_factor_coef Fsqd
_refine_ls_weighting_details 'calc w=1/[\s^2^(Fo^2^)+(0.0154P)^2^] where P=(Fo^2^+2Fc^2^)/3'
_refine_ls_weighting_scheme calc
_refine_ls_wR_factor_gt 0.0515
_refine_ls_wR_factor_ref 0.0611
_reflns_number_gt 905
_reflns_number_total 3028
_reflns_threshold_expression I>2\s(I)
_cod_data_source_file c2ra20639k.txt
_cod_data_source_block b
_cod_original_sg_symbol_H-M 'P 21/n'
_cod_database_code 7238662

loop_
_symmetry_equiv_pos_as_xyz
'x, y, z'
'-x+1/2, y+1/2, -z+1/2'
'-x, -y, -z'
'x-1/2, -y-1/2, z-1/2'

loop_
_atom_site_label
_atom_site_type_symbol
_atom_site_fract_x
_atom_site_fract_y
_atom_site_fract_z
_atom_site_U_iso_or_equiv
_atom_site_adp_type
_atom_site_occupancy
_atom_site_symmetry_multiplicity
_atom_site_calc_flag
_atom_site_refinement_flags
Cl1 Cl 1.25856(13) 0.08331(9) 0.03508(4) 0.0621(4) Uani 1 1 d .
N1 N 0.8196(4) -0.0611(3) 0.22173(13) 0.0429(10) Uani 1 1 d .
C1 C 0.6859(5) -0.0098(3) 0.22688(16) 0.0382(11) Uani 1 1 d .
C2 C 0.6297(4) 0.0761(3) 0.18552(15) 0.0419(11) Uani 1 1 d .
H2A H 0.5318 0.1088 0.1907 0.050 Uiso 1 1 calc R
C3 C 0.7210(5) 0.1107(3) 0.13773(15) 0.0347(11) Uani 1 1 d .
C4 C 0.8671(5) 0.0580(3) 0.13213(15) 0.0337(11) Uani 1 1 d .
C5 C 0.9150(5) -0.0273(3) 0.17466(16) 0.0386(12) Uani 1 1 d .
C6 C 1.0615(5) -0.0805(4) 0.17005(17) 0.0520(12) Uani 1 1 d .
H6A H 1.0894 -0.1382 0.1968 0.062 Uiso 1 1 calc R
C7 C 1.1650(5) -0.0478(3) 0.12612(18) 0.0479(13) Uani 1 1 d .
H7A H 1.2632 -0.0819 0.1234 0.057 Uiso 1 1 calc R
C8 C 1.1172(5) 0.0376(3) 0.08608(17) 0.0433(12) Uani 1 1 d .
C9 C 0.9787(5) 0.0902(3) 0.08770(15) 0.0397(11) Uani 1 1 d .
H9A H 0.9544 0.1475 0.0602 0.048 Uiso 1 1 calc R
C10 C 0.6581(4) 0.1996(3) 0.09375(15) 0.0347(11) Uani 1 1 d .
C11 C 0.6297(4) 0.1873(3) 0.02385(16) 0.0506(13) Uani 1 1 d .
H11A H 0.6568 0.1259 0.0044 0.061 Uiso 1 1 calc R
C12 C 0.5607(6) 0.2674(4) -0.01613(19) 0.0661(15) Uani 1 1 d .
H12A H 0.5392 0.2593 -0.0628 0.079 Uiso 1 1 calc R
C13 C 0.5238(6) 0.3582(4) 0.0119(2) 0.0755(16) Uani 1 1 d .
H13A H 0.4758 0.4112 -0.0156 0.091 Uiso 1 1 calc R
C14 C 0.5576(5) 0.3720(3) 0.0814(2) 0.0689(14) Uani 1 1 d .
H14A H 0.5369 0.4349 0.1006 0.083 Uiso 1 1 calc R
C15 C 0.6226(5) 0.2905(4) 0.12177(17) 0.0457(12) Uani 1 1 d .
H15A H 0.6420 0.2982 0.1685 0.055 Uiso 1 1 calc R
C16 C 0.5115(5) -0.2090(4) 0.21643(17) 0.0548(13) Uani 1 1 d .
H16A H 0.5841 -0.1949 0.1864 0.066 Uiso 1 1 calc R
C17 C 0.4218(6) -0.2971(4) 0.20964(19) 0.0627(15) Uani 1 1 d .
H17A H 0.4345 -0.3423 0.1749 0.075 Uiso 1 1 calc R
C18 C 0.3099(5) -0.3220(4) 0.2538(2) 0.0649(15) Uani 1 1 d .
H18A H 0.2485 -0.3824 0.2476 0.078 Uiso 1 1 calc R
C19 C 0.2928(5) -0.2577(4) 0.3050(2) 0.0618(15) Uani 1 1 d .
H19A H 0.2199 -0.2750 0.3343 0.074 Uiso 1 1 calc R
C20 C 0.3819(5) -0.1652(4) 0.31543(19) 0.0441(12) Uani 1 1 d .
C21 C 0.4953(5) -0.1373(4) 0.26958(17) 0.0399(12) Uani 1 1 d .
C22 C 0.5800(5) -0.0441(4) 0.27755(16) 0.0413(12) Uani 1 1 d .
C23 C 0.5591(5) 0.0244(4) 0.33080(18) 0.0452(12) Uani 1 1 d .
C24 C 0.4464(6) -0.0054(4) 0.37630(19) 0.0507(13) Uani 1 1 d .
C25 C 0.3634(5) -0.0968(4) 0.36732(18) 0.0602(14) Uani 1 1 d .
H25A H 0.2917 -0.1141 0.3971 0.072 Uiso 1 1 calc R
C26 C 0.6441(5) 0.1182(4) 0.34201(19) 0.0585(14) Uani 1 1 d .
H26A H 0.7197 0.1365 0.3140 0.070 Uiso 1 1 calc R
C27 C 0.6186(6) 0.1834(4) 0.3931(2) 0.0769(16) Uani 1 1 d .
H27A H 0.6766 0.2450 0.3996 0.092 Uiso 1 1 calc R
C28 C 0.5034(7) 0.1566(5) 0.4359(2) 0.089(2) Uani 1 1 d .
H28A H 0.4832 0.2021 0.4695 0.107 Uiso 1 1 calc R
C29 C 0.4231(6) 0.0663(4) 0.4286(2) 0.0754(17) Uani 1 1 d .
H29A H 0.3505 0.0497 0.4581 0.090 Uiso 1 1 calc R

loop_
_atom_site_aniso_label
_atom_site_aniso_U_11
_atom_site_aniso_U_22
_atom_site_aniso_U_33
_atom_site_aniso_U_23
_atom_site_aniso_U_13
_atom_site_aniso_U_12
Cl1 0.0547(8) 0.0744(10) 0.0646(6) -0.0033(7) 0.0321(6) -0.0071(8)
N1 0.039(2) 0.048(3) 0.0428(18) 0.0120(17) 0.0114(18) 0.006(2)
C1 0.038(3) 0.045(4) 0.034(2) 0.007(2) 0.014(2) -0.002(3)
C2 0.029(3) 0.050(3) 0.048(2) 0.008(2) 0.010(2) 0.007(3)
C3 0.035(3) 0.034(3) 0.036(2) 0.0013(19) 0.007(2) 0.005(2)
C4 0.038(3) 0.033(3) 0.0306(19) 0.0024(19) 0.006(2) 0.001(2)
C5 0.032(3) 0.043(4) 0.041(2) 0.000(2) 0.008(2) -0.002(2)
C6 0.046(3) 0.058(4) 0.052(2) 0.015(2) 0.011(2) 0.013(3)
C7 0.036(3) 0.049(4) 0.060(2) -0.003(2) 0.013(2) 0.009(3)
C8 0.039(3) 0.049(4) 0.045(2) -0.002(2) 0.014(2) -0.004(3)
C9 0.039(3) 0.043(3) 0.038(2) 0.004(2) 0.009(2) -0.001(3)
C10 0.039(3) 0.029(3) 0.037(2) 0.008(2) 0.0094(19) 0.004(2)
C11 0.067(3) 0.045(4) 0.040(2) 0.005(2) 0.010(2) 0.011(3)
C12 0.090(4) 0.065(4) 0.042(2) 0.015(3) 0.005(2) 0.011(3)
C13 0.100(4) 0.056(5) 0.069(3) 0.031(3) 0.009(3) 0.008(4)
C14 0.090(4) 0.035(4) 0.082(3) 0.001(3) 0.013(3) 0.014(3)
C15 0.053(3) 0.042(4) 0.043(2) 0.002(2) 0.008(2) 0.007(3)
C16 0.064(4) 0.059(4) 0.043(2) 0.010(3) 0.013(2) 0.001(3)
C17 0.067(4) 0.063(4) 0.054(3) 0.005(3) -0.001(3) -0.007(3)
C18 0.054(4) 0.063(4) 0.075(3) 0.024(3) 0.001(3) -0.020(3)
C19 0.055(4) 0.070(5) 0.060(3) 0.033(3) 0.006(3) -0.006(3)
C20 0.032(3) 0.048(4) 0.054(3) 0.023(2) 0.011(2) 0.003(3)
C21 0.033(3) 0.045(4) 0.040(2) 0.019(2) 0.002(2) 0.004(3)
C22 0.035(3) 0.054(4) 0.035(2) 0.014(2) 0.005(2) 0.006(3)
C23 0.043(3) 0.048(4) 0.043(2) 0.010(2) 0.005(2) 0.005(3)
C24 0.057(4) 0.052(4) 0.045(2) 0.014(2) 0.016(2) 0.006(3)
C25 0.056(4) 0.075(5) 0.053(3) 0.021(3) 0.021(2) 0.014(3)
C26 0.067(4) 0.061(4) 0.049(3) 0.003(3) 0.013(2) 0.013(3)
C27 0.079(4) 0.082(5) 0.070(3) -0.003(3) 0.011(3) -0.001(3)
C28 0.124(6) 0.086(6) 0.061(3) -0.008(3) 0.024(3) 0.017(4)
C29 0.088(5) 0.085(5) 0.060(3) 0.008(3) 0.035(3) 0.022(4)

loop_
_atom_type_symbol
_atom_type_description
_atom_type_scat_dispersion_real
_atom_type_scat_dispersion_imag
_atom_type_scat_source
C C 0.0033 0.0016 'International Tables Vol C Tables 4.2.6.8 and 6.1.1.4'
H H 0.0000 0.0000 'International Tables Vol C Tables 4.2.6.8 and 6.1.1.4'
N N 0.0061 0.0033 'International Tables Vol C Tables 4.2.6.8 and 6.1.1.4'
Cl Cl 0.1484 0.1585 'International Tables Vol C Tables 4.2.6.8 and 6.1.1.4'

loop_
_geom_angle_atom_site_label_1
_geom_angle_atom_site_label_2
_geom_angle_atom_site_label_3
_geom_angle
C1 N1 C5 117.7(3)
N1 C1 C2 123.8(3)
N1 C1 C22 119.0(4)
C2 C1 C22 117.2(4)
C3 C2 C1 119.8(4)
C3 C2 H2A 120.1
C1 C2 H2A 120.1
C2 C3 C4 117.5(4)
C2 C3 C10 119.0(4)
C4 C3 C10 123.5(3)
C3 C4 C5 119.6(3)
C3 C4 C9 123.1(4)
C5 C4 C9 117.2(4)
N1 C5 C6 118.1(4)
N1 C5 C4 121.6(4)
C6 C5 C4 120.4(4)
C7 C6 C5 120.7(4)
C7 C6 H6A 119.7
C5 C6 H6A 119.7
C6 C7 C8 117.8(4)
C6 C7 H7A 121.1
C8 C7 H7A 121.1
C9 C8 C7 124.1(4)
C9 C8 Cl1 118.9(4)
C7 C8 Cl1 116.8(3)
C8 C9 C4 119.8(4)
C8 C9 H9A 120.1
C4 C9 H9A 120.1
C15 C10 C11 120.2(4)
C15 C10 C3 120.3(3)
C11 C10 C3 119.5(4)
C12 C11 C10 119.1(4)
C12 C11 H11A 120.5
C10 C11 H11A 120.5
C13 C12 C11 120.8(4)
C13 C12 H12A 119.6
C11 C12 H12A 119.6
C12 C13 C14 120.2(4)
C12 C13 H13A 119.9
C14 C13 H13A 119.9
C15 C14 C13 119.1(4)
C15 C14 H14A 120.5
C13 C14 H14A 120.5
C10 C15 C14 120.6(4)
C10 C15 H15A 119.7
C14 C15 H15A 119.7
C17 C16 C21 120.7(4)
C17 C16 H16A 119.7
C21 C16 H16A 119.7
C16 C17 C18 121.9(4)
C16 C17 H17A 119.0
C18 C17 H17A 119.0
C19 C18 C17 119.4(4)
C19 C18 H18A 120.3
C17 C18 H18A 120.3
C18 C19 C20 122.0(4)
C18 C19 H19A 119.0
C20 C19 H19A 119.0
C25 C20 C19 122.8(5)
C25 C20 C21 117.9(4)
C19 C20 C21 119.3(4)
C22 C21 C16 123.1(4)
C22 C21 C20 120.2(4)
C16 C21 C20 116.7(4)
C21 C22 C23 120.9(4)
C21 C22 C1 120.8(4)
C23 C22 C1 118.1(4)
C26 C23 C22 123.2(4)
C26 C23 C24 118.8(4)
C22 C23 C24 118.0(4)
C25 C24 C29 122.6(5)
C25 C24 C23 120.2(4)
C29 C24 C23 117.1(4)
C24 C25 C20 122.8(4)
C24 C25 H25A 118.6
C20 C25 H25A 118.6
C27 C26 C23 121.7(5)
C27 C26 H26A 119.2
C23 C26 H26A 119.2
C26 C27 C28 119.7(5)
C26 C27 H27A 120.1
C28 C27 H27A 120.1
C29 C28 C27 120.7(5)
C29 C28 H28A 119.6
C27 C28 H28A 119.6
C28 C29 C24 121.9(5)
C28 C29 H29A 119.1
C24 C29 H29A 119.1

loop_
_geom_bond_atom_site_label_1
_geom_bond_atom_site_label_2
_geom_bond_distance
Cl1 C8 1.766(4)
N1 C1 1.303(4)
N1 C5 1.389(4)
C1 C2 1.424(5)
C1 C22 1.505(5)
C2 C3 1.381(4)
C2 H2A 0.9300
C3 C4 1.402(4)
C3 C10 1.496(5)
C4 C5 1.417(4)
C4 C9 1.437(5)
C5 C6 1.404(5)
C6 C7 1.383(5)
C6 H6A 0.9300
C7 C8 1.391(5)
C7 H7A 0.9300
C8 C9 1.332(5)
C9 H9A 0.9300
C10 C15 1.359(5)
C10 C11 1.393(4)
C11 C12 1.381(5)
C11 H11A 0.9300
C12 C13 1.362(5)
C12 H12A 0.9300
C13 C14 1.388(5)
C13 H13A 0.9300
C14 C15 1.388(5)
C14 H14A 0.9300
C15 H15A 0.9300
C16 C17 1.356(5)
C16 C21 1.438(5)
C16 H16A 0.9300
C17 C18 1.411(5)
C17 H17A 0.9300
C18 C19 1.348(5)
C18 H18A 0.9300
C19 C20 1.406(5)
C19 H19A 0.9300
C20 C25 1.394(5)
C20 C21 1.454(5)
C21 C22 1.393(5)
C22 C23 1.421(5)
C23 C26 1.406(5)
C23 C24 1.451(5)
C24 C25 1.367(5)
C24 C29 1.437(5)
C25 H25A 0.9300
C26 C27 1.370(5)
C26 H26A 0.9300
C27 C28 1.418(6)
C27 H27A 0.9300
C28 C29 1.343(6)
C28 H28A 0.9300
C29 H29A 0.9300

loop_
_geom_torsion_atom_site_label_1
_geom_torsion_atom_site_label_2
_geom_torsion_atom_site_label_3
_geom_torsion_atom_site_label_4
_geom_torsion
C5 N1 C1 C2 2.4(5)
C5 N1 C1 C22 -179.8(3)
N1 C1 C2 C3 -1.6(6)
C22 C1 C2 C3 -179.5(3)
C1 C2 C3 C4 0.2(5)
C1 C2 C3 C10 178.7(3)
C2 C3 C4 C5 0.2(5)
C10 C3 C4 C5 -178.2(3)
C2 C3 C4 C9 -175.7(3)
C10 C3 C4 C9 5.9(5)
C1 N1 C5 C6 178.3(4)
C1 N1 C5 C4 -1.8(5)
C3 C4 C5 N1 0.6(5)
C9 C4 C5 N1 176.8(3)
C3 C4 C5 C6 -179.5(3)
C9 C4 C5 C6 -3.4(5)
N1 C5 C6 C7 -177.3(3)
C4 C5 C6 C7 2.8(6)
C5 C6 C7 C8 -1.2(5)
C6 C7 C8 C9 0.4(6)
C6 C7 C8 Cl1 175.4(3)
C7 C8 C9 C4 -1.1(6)
Cl1 C8 C9 C4 -176.0(3)
C3 C4 C9 C8 178.6(4)
C5 C4 C9 C8 2.5(5)
C2 C3 C10 C15 55.9(5)
C4 C3 C10 C15 -125.8(4)
C2 C3 C10 C11 -121.5(4)
C4 C3 C10 C11 56.9(5)
C15 C10 C11 C12 -1.9(6)
C3 C10 C11 C12 175.5(4)
C10 C11 C12 C13 1.4(7)
C11 C12 C13 C14 1.0(7)
C12 C13 C14 C15 -2.7(7)
C11 C10 C15 C14 0.1(6)
C3 C10 C15 C14 -177.2(4)
C13 C14 C15 C10 2.2(7)
C21 C16 C17 C18 0.0(6)
C16 C17 C18 C19 -1.1(7)
C17 C18 C19 C20 0.8(7)
C18 C19 C20 C25 178.7(4)
C18 C19 C20 C21 0.4(6)
C17 C16 C21 C22 -177.7(4)
C17 C16 C21 C20 1.2(6)
C25 C20 C21 C22 -0.9(5)
C19 C20 C21 C22 177.5(4)
C25 C20 C21 C16 -179.8(3)
C19 C20 C21 C16 -1.4(5)
C16 C21 C22 C23 179.7(3)
C20 C21 C22 C23 0.9(5)
C16 C21 C22 C1 4.4(6)
C20 C21 C22 C1 -174.4(3)
N1 C1 C22 C21 -67.3(5)
C2 C1 C22 C21 110.7(4)
N1 C1 C22 C23 117.3(4)
C2 C1 C22 C23 -64.7(4)
C21 C22 C23 C26 178.6(3)
C1 C22 C23 C26 -6.0(6)
C21 C22 C23 C24 -0.3(5)
C1 C22 C23 C24 175.1(4)
C26 C23 C24 C25 -179.1(4)
C22 C23 C24 C25 -0.2(6)
C26 C23 C24 C29 2.9(6)
C22 C23 C24 C29 -178.2(4)
C29 C24 C25 C20 178.0(4)
C23 C24 C25 C20 0.2(6)
C19 C20 C25 C24 -178.0(4)
C21 C20 C25 C24 0.4(6)
C22 C23 C26 C27 178.7(4)
C24 C23 C26 C27 -2.4(6)
C23 C26 C27 C28 -0.2(7)
C26 C27 C28 C29 2.4(8)
C27 C28 C29 C24 -1.8(8)
C25 C24 C29 C28 -178.8(5)
C23 C24 C29 C28 -0.9(7)
